data_7052195
loop_
_publ_author_name
'Sanmart\'in, Jes\'us'
'Novio, Fernando'
'Garc\'ia-Deibe, Ana M.'
'Fondo, Matilde'
'Bermejo, Manuel R.'

_publ_section_title
;
 Trimorphism of an asymmetric disulfonamide Schiff base
;
_journal_issue 9
_journal_name_full 'New Journal of Chemistry'
_journal_page_first 1605
_journal_paper_doi 10.1039/b704195k
_journal_volume 31
_journal_year 2007
_chemical_formula_moiety 'C28 H27 N3 O4 S2'
_chemical_formula_sum 'C28 H27 N3 O4 S2'
_chemical_formula_weight 533.65
_space_group_IT_number 2
_symmetry_cell_setting triclinic
_symmetry_space_group_name_Hall '-P 1'
_symmetry_space_group_name_H-M 'P -1'
_atom_sites_solution_hydrogens geom
_atom_sites_solution_primary direct
_atom_sites_solution_secondary difmap
_audit_creation_method SHELXL-97
_cell_angle_alpha 97.962(4)
_cell_angle_beta 95.360(5)
_cell_angle_gamma 108.697(5)
_cell_formula_units_Z 2
_cell_length_a 10.2059(6)
_cell_length_b 10.7345(5)
_cell_length_c 12.8784(5)
_cell_measurement_reflns_used 25
_cell_measurement_temperature 293(2)
_cell_measurement_theta_max 42.39
_cell_measurement_theta_min 21.21
_cell_volume 1309.19(12)
_computing_cell_refinement 'CAD4 Express (Enraf Nonius, 1994)'
_computing_data_collection 'CAD4 Express (Enraf Nonius, 1994)'
_computing_data_reduction 'XCAD4 (Harms & Wocadlo, 1995)'
_computing_structure_refinement 'SHELXL-97 (Sheldrick, 1997)'
_computing_structure_solution 'SIR-92 (Altomare, 1993)'
_diffrn_ambient_temperature 293(2)
_diffrn_measured_fraction_theta_full 0.999
_diffrn_measured_fraction_theta_max 0.999
_diffrn_measurement_device_type 'CAD4 Enraf Nonius'
_diffrn_measurement_method omega/2-theta
_diffrn_radiation_monochromator graphite
_diffrn_radiation_source 'fine-focus sealed tube'
_diffrn_radiation_type CuK\a
_diffrn_radiation_wavelength 1.54184
_diffrn_reflns_av_R_equivalents 0.0973
_diffrn_reflns_av_sigmaI/netI 0.0197
_diffrn_reflns_limit_h_max 12
_diffrn_reflns_limit_h_min -12
_diffrn_reflns_limit_k_max 13
_diffrn_reflns_limit_k_min -13
_diffrn_reflns_limit_l_max 0
_diffrn_reflns_limit_l_min -16
_diffrn_reflns_number 5742
_diffrn_reflns_theta_full 73.45
_diffrn_reflns_theta_max 73.45
_diffrn_reflns_theta_min 3.50
_diffrn_standards_decay_% 10
_diffrn_standards_interval_time '120 min'
_diffrn_standards_number 3
_exptl_absorpt_coefficient_mu 2.171
_exptl_absorpt_correction_T_max 0.3830
_exptl_absorpt_correction_T_min 0.2157
_exptl_absorpt_correction_type psi-scan
_exptl_crystal_colour orange
_exptl_crystal_density_diffrn 1.354
_exptl_crystal_density_method 'not measured'
_exptl_crystal_description prism
_exptl_crystal_F_000 560
_exptl_crystal_size_max 0.52
_exptl_crystal_size_mid 0.48
_exptl_crystal_size_min 0.44
_refine_diff_density_max 0.470
_refine_diff_density_min -0.811
_refine_diff_density_rms 0.069
_refine_ls_extinction_coef 0.0215(14)
_refine_ls_extinction_expression Fc^*^=kFc[1+0.001xFc^2^\l^3^/sin(2\q)]^-1/4^
_refine_ls_extinction_method SHELXL
_refine_ls_goodness_of_fit_ref 1.059
_refine_ls_hydrogen_treatment constr
_refine_ls_matrix_type full
_refine_ls_number_parameters 337
_refine_ls_number_reflns 5263
_refine_ls_number_restraints 0
_refine_ls_restrained_S_all 1.059
_refine_ls_R_factor_all 0.0581
_refine_ls_R_factor_gt 0.0555
_refine_ls_shift/su_max 0.001
_refine_ls_shift/su_mean 0.000
_refine_ls_structure_factor_coef Fsqd
_refine_ls_weighting_details 'calc w=1/[\s^2^(Fo^2^)+(0.1074P)^2^+0.5595P] where P=(Fo^2^+2Fc^2^)/3'
_refine_ls_weighting_scheme calc
_refine_ls_wR_factor_gt 0.1596
_refine_ls_wR_factor_ref 0.1627
_reflns_number_gt 4931
_reflns_number_total 5263
_reflns_threshold_expression >2sigma(I)
_cod_data_source_file b704195k.txt
_cod_data_source_block Tc
_cod_depositor_comments
;
The following automatic conversions were performed:
'_symmetry_cell_setting' value 'Triclinic' changed to 'triclinic'
according to '/home/saulius/struct/CIF-dictionaries/cif_core.dic'
dictionary named 'cif_core.dic' version 2.4.1 from 2010-06-29.

Automatic conversion script
Id: cif_fix_enum 1527 2010-12-29 10:47:43Z saulius 
;
_cod_original_cell_volume 1309.19(11)
_cod_original_sg_symbol_H-M P-1
_cod_database_code 7052195

loop_
_symmetry_equiv_pos_as_xyz
'x, y, z'
'-x, -y, -z'

loop_
_atom_site_label
_atom_site_type_symbol
_atom_site_fract_x
_atom_site_fract_y
_atom_site_fract_z
_atom_site_U_iso_or_equiv
_atom_site_adp_type
_atom_site_occupancy
_atom_site_symmetry_multiplicity
_atom_site_calc_flag
_atom_site_refinement_flags
_atom_site_disorder_assembly
_atom_site_disorder_group
C1 C 0.4455(2) 0.70395(19) 0.39355(15) 0.0348(4) Uani 1 1 d . . .
C2 C 0.4393(3) 0.5728(2) 0.37034(18) 0.0458(5) Uani 1 1 d . . .
H2 H 0.5000 0.5424 0.4098 0.055 Uiso 1 1 calc R . .
C3 C 0.3414(3) 0.4865(2) 0.2872(2) 0.0561(6) Uani 1 1 d . . .
H3A H 0.3371 0.3980 0.2711 0.067 Uiso 1 1 calc R . .
C4 C 0.2506(3) 0.5304(2) 0.22844(18) 0.0501(6) Uani 1 1 d . . .
C40 C 0.1444(4) 0.4360(3) 0.1382(2) 0.0794(10) Uani 1 1 d . . .
H40A H 0.1219 0.4860 0.0871 0.119 Uiso 1 1 calc R . .
H40B H 0.0612 0.3896 0.1651 0.119 Uiso 1 1 calc R . .
H40C H 0.1826 0.3725 0.1050 0.119 Uiso 1 1 calc R . .
C5 C 0.2582(3) 0.6621(3) 0.2538(2) 0.0576(7) Uani 1 1 d . . .
H5 H 0.1971 0.6925 0.2148 0.069 Uiso 1 1 calc R . .
C6 C 0.3548(3) 0.7496(2) 0.3358(2) 0.0532(6) Uani 1 1 d . . .
H6 H 0.3587 0.8380 0.3520 0.064 Uiso 1 1 calc R . .
S1 S 0.56832(5) 0.81530(5) 0.49907(4) 0.03634(18) Uani 1 1 d . . .
O1 O 0.65199(17) 0.74432(17) 0.54078(12) 0.0491(4) Uani 1 1 d . . .
O2 O 0.63462(18) 0.93836(16) 0.46312(13) 0.0497(4) Uani 1 1 d . . .
N1 N 0.4822(2) 0.85374(17) 0.59058(14) 0.0427(4) Uani 1 1 d . . .
H1 H 0.4474 0.9242 0.5701 0.100 Uiso 1 1 d . . .
C7 C 0.3966(3) 0.7472(2) 0.64191(17) 0.0445(5) Uani 1 1 d . . .
H7A H 0.4450 0.7520 0.7116 0.053 Uiso 1 1 calc R . .
H7B H 0.3836 0.6606 0.6001 0.053 Uiso 1 1 calc R . .
C8 C 0.2567(2) 0.7616(2) 0.65212(16) 0.0404(5) Uani 1 1 d . . .
C9 C 0.1354(3) 0.6739(2) 0.5892(2) 0.0589(7) Uani 1 1 d . . .
H9 H 0.1414 0.6058 0.5387 0.071 Uiso 1 1 calc R . .
C10 C 0.0060(3) 0.6852(3) 0.5995(2) 0.0655(8) Uani 1 1 d . . .
H10 H -0.0736 0.6248 0.5566 0.079 Uiso 1 1 calc R . .
C11 C -0.0049(3) 0.7855(3) 0.6730(2) 0.0590(7) Uani 1 1 d . . .
H11 H -0.0920 0.7929 0.6802 0.071 Uiso 1 1 calc R . .
C12 C 0.1136(2) 0.8754(2) 0.73618(19) 0.0476(5) Uani 1 1 d . . .
H12 H 0.1059 0.9430 0.7863 0.057 Uiso 1 1 calc R . .
C13 C 0.2453(2) 0.86550(19) 0.72515(15) 0.0365(4) Uani 1 1 d . . .
N2 N 0.36979(17) 0.95281(17) 0.78961(13) 0.0355(4) Uani 1 1 d . . .
C14 C 0.3777(2) 1.0695(2) 0.83227(17) 0.0399(4) Uani 1 1 d . . .
H14 H 0.3042 1.0992 0.8132 0.048 Uiso 1 1 calc R . .
C15 C 0.4958(2) 1.1601(2) 0.90968(17) 0.0382(4) Uani 1 1 d . . .
C16 C 0.4810(3) 1.2771(2) 0.9602(2) 0.0570(6) Uani 1 1 d . . .
H16 H 0.4009 1.2968 0.9402 0.068 Uiso 1 1 calc R . .
C17 C 0.5824(3) 1.3649(2) 1.0395(2) 0.0636(7) Uani 1 1 d . . .
H17 H 0.5701 1.4418 1.0734 0.076 Uiso 1 1 calc R . .
C18 C 0.7018(3) 1.3365(2) 1.0672(2) 0.0535(6) Uani 1 1 d . . .
H18 H 0.7710 1.3955 1.1199 0.064 Uiso 1 1 calc R . .
C19 C 0.7207(2) 1.2224(2) 1.01857(18) 0.0443(5) Uani 1 1 d . . .
H19 H 0.8022 1.2052 1.0387 0.053 Uiso 1 1 calc R . .
C20 C 0.6187(2) 1.13255(19) 0.93935(15) 0.0351(4) Uani 1 1 d . . .
N3 N 0.62983(19) 1.01358(19) 0.88782(16) 0.0449(4) Uani 1 1 d . . .
H3 H 0.5517 0.9552 0.8436 0.100 Uiso 1 1 d . . .
S2 S 0.76593(5) 0.96617(5) 0.89343(4) 0.04103(19) Uani 1 1 d . . .
O3 O 0.71764(19) 0.83661(16) 0.82905(16) 0.0577(5) Uani 1 1 d . . .
O4 O 0.82666(18) 0.98418(18) 1.00173(13) 0.0527(4) Uani 1 1 d . . .
C21 C 0.8884(2) 1.0757(2) 0.83108(16) 0.0381(4) Uani 1 1 d . . .
C22 C 0.8713(3) 1.0593(2) 0.72114(18) 0.0502(6) Uani 1 1 d . . .
H22 H 0.7955 0.9909 0.6806 0.060 Uiso 1 1 calc R . .
C23 C 0.9676(3) 1.1453(3) 0.67243(19) 0.0585(6) Uani 1 1 d . . .
H23 H 0.9566 1.1335 0.5988 0.070 Uiso 1 1 calc R . .
C24 C 1.0807(3) 1.2492(3) 0.7316(2) 0.0547(6) Uani 1 1 d . . .
C240 C 1.1860(4) 1.3454(4) 0.6792(3) 0.0915(11) Uani 1 1 d . . .
H24A H 1.1946 1.2999 0.6120 0.137 Uiso 1 1 calc R . .
H24B H 1.2752 1.3784 0.7238 0.137 Uiso 1 1 calc R . .
H24C H 1.1550 1.4189 0.6688 0.137 Uiso 1 1 calc R . .
C25 C 1.0952(2) 1.2641(2) 0.84117(19) 0.0484(5) Uani 1 1 d . . .
H25 H 1.1698 1.3337 0.8817 0.058 Uiso 1 1 calc R . .
C26 C 1.0013(2) 1.1779(2) 0.89156(16) 0.0415(5) Uani 1 1 d . . .
H26 H 1.0137 1.1883 0.9651 0.050 Uiso 1 1 calc R . .

loop_
_atom_site_aniso_label
_atom_site_aniso_U_11
_atom_site_aniso_U_22
_atom_site_aniso_U_33
_atom_site_aniso_U_23
_atom_site_aniso_U_13
_atom_site_aniso_U_12
C1 0.0440(10) 0.0299(9) 0.0302(9) -0.0008(7) 0.0000(7) 0.0160(8)
C2 0.0565(13) 0.0318(10) 0.0468(11) -0.0022(8) -0.0099(10) 0.0204(9)
C3 0.0728(16) 0.0289(10) 0.0571(14) -0.0095(9) -0.0116(12) 0.0173(11)
C4 0.0610(14) 0.0398(11) 0.0366(11) -0.0019(9) -0.0080(10) 0.0071(10)
C40 0.091(2) 0.0576(17) 0.0610(17) -0.0070(13) -0.0317(16) 0.0056(16)
C5 0.0689(16) 0.0486(13) 0.0510(13) 0.0036(10) -0.0205(12) 0.0243(12)
C6 0.0691(16) 0.0351(11) 0.0525(13) -0.0023(9) -0.0174(11) 0.0251(11)
S1 0.0410(3) 0.0302(3) 0.0346(3) -0.00347(18) -0.00337(19) 0.0140(2)
O1 0.0517(9) 0.0504(9) 0.0452(8) -0.0025(7) -0.0107(7) 0.0269(7)
O2 0.0535(9) 0.0360(8) 0.0533(9) 0.0023(7) 0.0043(7) 0.0096(7)
N1 0.0575(11) 0.0306(8) 0.0397(9) -0.0020(7) 0.0058(8) 0.0185(8)
C7 0.0649(14) 0.0346(10) 0.0393(10) 0.0038(8) 0.0088(9) 0.0246(10)
C8 0.0537(12) 0.0312(9) 0.0334(9) 0.0022(8) -0.0005(8) 0.0138(9)
C9 0.0748(17) 0.0394(12) 0.0484(13) -0.0116(10) -0.0081(12) 0.0129(12)
C10 0.0562(15) 0.0485(14) 0.0680(17) -0.0103(12) -0.0220(13) 0.0025(12)
C11 0.0426(13) 0.0547(15) 0.0689(16) -0.0012(12) -0.0126(11) 0.0125(11)
C12 0.0402(11) 0.0438(12) 0.0504(12) -0.0061(9) -0.0080(9) 0.0128(9)
C13 0.0395(10) 0.0326(9) 0.0331(9) 0.0002(7) -0.0055(7) 0.0118(8)
N2 0.0348(8) 0.0363(8) 0.0323(8) -0.0035(6) -0.0033(6) 0.0139(7)
C14 0.0350(10) 0.0358(10) 0.0461(11) -0.0013(8) -0.0067(8) 0.0152(8)
C15 0.0370(10) 0.0298(9) 0.0443(10) -0.0011(8) -0.0035(8) 0.0126(8)
C16 0.0486(13) 0.0392(12) 0.0780(17) -0.0110(11) -0.0108(12) 0.0223(10)
C17 0.0625(15) 0.0356(12) 0.0817(19) -0.0214(12) -0.0110(13) 0.0209(11)
C18 0.0543(13) 0.0375(11) 0.0541(13) -0.0116(10) -0.0116(10) 0.0091(10)
C19 0.0417(11) 0.0412(11) 0.0445(11) -0.0028(9) -0.0090(9) 0.0151(9)
C20 0.0359(9) 0.0304(9) 0.0365(9) 0.0007(7) -0.0008(7) 0.0118(8)
N3 0.0367(9) 0.0393(9) 0.0540(11) -0.0111(8) -0.0092(8) 0.0187(8)
S2 0.0399(3) 0.0351(3) 0.0497(3) 0.0016(2) -0.0037(2) 0.0202(2)
O3 0.0552(10) 0.0336(8) 0.0818(12) -0.0053(8) 0.0037(9) 0.0200(7)
O4 0.0506(9) 0.0634(11) 0.0506(9) 0.0181(8) -0.0028(7) 0.0277(8)
C21 0.0381(10) 0.0386(10) 0.0388(10) -0.0008(8) -0.0072(8) 0.0216(8)
C22 0.0560(13) 0.0498(13) 0.0393(11) -0.0061(9) -0.0132(9) 0.0218(11)
C23 0.0757(17) 0.0677(16) 0.0349(11) 0.0033(11) 0.0015(11) 0.0324(14)
C24 0.0592(14) 0.0602(15) 0.0519(13) 0.0125(11) 0.0099(11) 0.0282(12)
C240 0.094(3) 0.101(3) 0.078(2) 0.028(2) 0.033(2) 0.020(2)
C25 0.0430(11) 0.0488(13) 0.0500(12) 0.0029(10) -0.0044(9) 0.0164(10)
C26 0.0416(11) 0.0457(11) 0.0355(10) -0.0003(8) -0.0078(8) 0.0194(9)

loop_
_atom_type_symbol
_atom_type_description
_atom_type_scat_dispersion_real
_atom_type_scat_dispersion_imag
_atom_type_scat_source
C C 0.0181 0.0091 'International Tables Vol C Tables 4.2.6.8 and 6.1.1.4'
H H 0.0000 0.0000 'International Tables Vol C Tables 4.2.6.8 and 6.1.1.4'
N N 0.0311 0.0180 'International Tables Vol C Tables 4.2.6.8 and 6.1.1.4'
O O 0.0492 0.0322 'International Tables Vol C Tables 4.2.6.8 and 6.1.1.4'
S S 0.3331 0.5567 'International Tables Vol C Tables 4.2.6.8 and 6.1.1.4'

loop_
_geom_angle_atom_site_label_1
_geom_angle_atom_site_label_2
_geom_angle_atom_site_label_3
_geom_angle
_geom_angle_site_symmetry_1
_geom_angle_site_symmetry_3
_geom_angle_publ_flag
C2 C1 C6 120.67(19) . . ?
C2 C1 S1 120.11(16) . . ?
C6 C1 S1 119.22(16) . . ?
C1 C2 C3 119.2(2) . . ?
C1 C2 H2 120.4 . . ?
C3 C2 H2 120.4 . . ?
C4 C3 C2 120.9(2) . . ?
C4 C3 H3A 119.5 . . ?
C2 C3 H3A 119.5 . . ?
C3 C4 C5 118.7(2) . . ?
C3 C4 C40 120.7(2) . . ?
C5 C4 C40 120.6(2) . . ?
C4 C40 H40A 109.5 . . ?
C4 C40 H40B 109.5 . . ?
H40A C40 H40B 109.5 . . ?
C4 C40 H40C 109.5 . . ?
H40A C40 H40C 109.5 . . ?
H40B C40 H40C 109.5 . . ?
C6 C5 C4 121.4(2) . . ?
C6 C5 H5 119.3 . . ?
C4 C5 H5 119.3 . . ?
C5 C6 C1 119.1(2) . . ?
C5 C6 H6 120.5 . . ?
C1 C6 H6 120.5 . . ?
O1 S1 O2 119.66(11) . . ?
O1 S1 N1 108.00(10) . . ?
O2 S1 N1 105.28(10) . . ?
O1 S1 C1 107.33(9) . . ?
O2 S1 C1 108.44(10) . . ?
N1 S1 C1 107.60(10) . . ?
C7 N1 S1 119.20(13) . . ?
C7 N1 H1 121.2 . . ?
S1 N1 H1 107.5 . . ?
N1 C7 C8 110.70(17) . . ?
N1 C7 H7A 109.5 . . ?
C8 C7 H7A 109.5 . . ?
N1 C7 H7B 109.5 . . ?
C8 C7 H7B 109.5 . . ?
H7A C7 H7B 108.1 . . ?
C9 C8 C13 118.0(2) . . ?
C9 C8 C7 121.5(2) . . ?
C13 C8 C7 120.51(19) . . ?
C10 C9 C8 121.7(2) . . ?
C10 C9 H9 119.1 . . ?
C8 C9 H9 119.1 . . ?
C11 C10 C9 120.0(2) . . ?
C11 C10 H10 120.0 . . ?
C9 C10 H10 120.0 . . ?
C10 C11 C12 120.0(3) . . ?
C10 C11 H11 120.0 . . ?
C12 C11 H11 120.0 . . ?
C11 C12 C13 120.3(2) . . ?
C11 C12 H12 119.8 . . ?
C13 C12 H12 119.8 . . ?
C8 C13 C12 119.95(19) . . ?
C8 C13 N2 117.20(19) . . ?
C12 C13 N2 122.75(18) . . ?
C14 N2 C13 120.40(17) . . ?
N2 C14 C15 123.84(18) . . ?
N2 C14 H14 118.1 . . ?
C15 C14 H14 118.1 . . ?
C16 C15 C20 118.69(19) . . ?
C16 C15 C14 117.12(19) . . ?
C20 C15 C14 124.11(18) . . ?
C17 C16 C15 121.6(2) . . ?
C17 C16 H16 119.2 . . ?
C15 C16 H16 119.2 . . ?
C18 C17 C16 118.9(2) . . ?
C18 C17 H17 120.6 . . ?
C16 C17 H17 120.6 . . ?
C19 C18 C17 121.2(2) . . ?
C19 C18 H18 119.4 . . ?
C17 C18 H18 119.4 . . ?
C18 C19 C20 120.5(2) . . ?
C18 C19 H19 119.8 . . ?
C20 C19 H19 119.8 . . ?
C19 C20 N3 123.56(19) . . ?
C19 C20 C15 119.10(18) . . ?
N3 C20 C15 117.33(17) . . ?
C20 N3 S2 127.98(15) . . ?
C20 N3 H3 116.9 . . ?
S2 N3 H3 115.1 . . ?
O3 S2 O4 120.00(11) . . ?
O3 S2 N3 104.23(10) . . ?
O4 S2 N3 109.83(10) . . ?
O3 S2 C21 108.67(11) . . ?
O4 S2 C21 107.32(10) . . ?
N3 S2 C21 106.00(10) . . ?
C26 C21 C22 120.3(2) . . ?
C26 C21 S2 120.03(16) . . ?
C22 C21 S2 119.70(17) . . ?
C23 C22 C21 119.6(2) . . ?
C23 C22 H22 120.2 . . ?
C21 C22 H22 120.2 . . ?
C22 C23 C24 121.1(2) . . ?
C22 C23 H23 119.5 . . ?
C24 C23 H23 119.5 . . ?
C25 C24 C23 118.3(2) . . ?
C25 C24 C240 120.0(3) . . ?
C23 C24 C240 121.6(3) . . ?
C24 C240 H24A 109.5 . . ?
C24 C240 H24B 109.5 . . ?
H24A C240 H24B 109.5 . . ?
C24 C240 H24C 109.5 . . ?
H24A C240 H24C 109.5 . . ?
H24B C240 H24C 109.5 . . ?
C26 C25 C24 121.6(2) . . ?
C26 C25 H25 119.2 . . ?
C24 C25 H25 119.2 . . ?
C25 C26 C21 119.2(2) . . ?
C25 C26 H26 120.4 . . ?
C21 C26 H26 120.4 . . ?

loop_
_geom_bond_atom_site_label_1
_geom_bond_atom_site_label_2
_geom_bond_distance
_geom_bond_site_symmetry_2
_geom_bond_publ_flag
C1 C2 1.377(3) . ?
C1 C6 1.383(3) . ?
C1 S1 1.766(2) . ?
C2 C3 1.391(3) . ?
C2 H2 0.9300 . ?
C3 C4 1.378(4) . ?
C3 H3A 0.9300 . ?
C4 C5 1.382(3) . ?
C4 C40 1.512(3) . ?
C40 H40A 0.9600 . ?
C40 H40B 0.9600 . ?
C40 H40C 0.9600 . ?
C5 C6 1.381(3) . ?
C5 H5 0.9300 . ?
C6 H6 0.9300 . ?
S1 O1 1.4294(16) . ?
S1 O2 1.4395(17) . ?
S1 N1 1.6194(18) . ?
N1 C7 1.478(3) . ?
N1 H1 0.9890 . ?
C7 C8 1.500(3) . ?
C7 H7A 0.9700 . ?
C7 H7B 0.9700 . ?
C8 C9 1.390(3) . ?
C8 C13 1.399(3) . ?
C9 C10 1.380(4) . ?
C9 H9 0.9300 . ?
C10 C11 1.372(4) . ?
C10 H10 0.9300 . ?
C11 C12 1.381(3) . ?
C11 H11 0.9300 . ?
C12 C13 1.400(3) . ?
C12 H12 0.9300 . ?
C13 N2 1.416(2) . ?
N2 C14 1.271(3) . ?
C14 C15 1.465(3) . ?
C14 H14 0.9300 . ?
C15 C16 1.392(3) . ?
C15 C20 1.410(3) . ?
C16 C17 1.383(3) . ?
C16 H16 0.9300 . ?
C17 C18 1.376(4) . ?
C17 H17 0.9300 . ?
C18 C19 1.375(3) . ?
C18 H18 0.9300 . ?
C19 C20 1.393(3) . ?
C19 H19 0.9300 . ?
C20 N3 1.399(3) . ?
N3 S2 1.6242(18) . ?
N3 H3 0.9213 . ?
S2 O3 1.4246(17) . ?
S2 O4 1.4332(17) . ?
S2 C21 1.760(2) . ?
C21 C26 1.386(3) . ?
C21 C22 1.390(3) . ?
C22 C23 1.380(4) . ?
C22 H22 0.9300 . ?
C23 C24 1.390(4) . ?
C23 H23 0.9300 . ?
C24 C25 1.386(4) . ?
C24 C240 1.515(4) . ?
C240 H24A 0.9600 . ?
C240 H24B 0.9600 . ?
C240 H24C 0.9600 . ?
C25 C26 1.382(3) . ?
C25 H25 0.9300 . ?
C26 H26 0.9300 . ?

loop_
_geom_hbond_atom_site_label_D
_geom_hbond_atom_site_label_H
_geom_hbond_atom_site_label_A
_geom_hbond_distance_DH
_geom_hbond_distance_HA
_geom_hbond_distance_DA
_geom_hbond_angle_DHA
_geom_hbond_site_symmetry_A
N1 H1 O2 0.99 1.99 2.977(2) 175.2 2_676
N3 H3 N2 0.92 1.91 2.665(2) 137.6 .

loop_
_geom_torsion_atom_site_label_1
_geom_torsion_atom_site_label_2
_geom_torsion_atom_site_label_3
_geom_torsion_atom_site_label_4
_geom_torsion
_geom_torsion_site_symmetry_1
_geom_torsion_site_symmetry_2
_geom_torsion_site_symmetry_3
_geom_torsion_site_symmetry_4
_geom_torsion_publ_flag
C6 C1 C2 C3 0.6(4) . . . . ?
S1 C1 C2 C3 179.7(2) . . . . ?
C1 C2 C3 C4 -0.2(4) . . . . ?
C2 C3 C4 C5 -0.2(4) . . . . ?
C2 C3 C4 C40 180.0(3) . . . . ?
C3 C4 C5 C6 0.3(5) . . . . ?
C40 C4 C5 C6 -179.9(3) . . . . ?
C4 C5 C6 C1 0.0(5) . . . . ?
C2 C1 C6 C5 -0.5(4) . . . . ?
S1 C1 C6 C5 -179.6(2) . . . . ?
C2 C1 S1 O1 3.7(2) . . . . ?
C6 C1 S1 O1 -177.2(2) . . . . ?
C2 C1 S1 O2 134.28(19) . . . . ?
C6 C1 S1 O2 -46.6(2) . . . . ?
C2 C1 S1 N1 -112.3(2) . . . . ?
C6 C1 S1 N1 66.8(2) . . . . ?
O1 S1 N1 C7 -53.45(19) . . . . ?
O2 S1 N1 C7 177.64(16) . . . . ?
C1 S1 N1 C7 62.13(18) . . . . ?
S1 N1 C7 C8 -135.79(16) . . . . ?
N1 C7 C8 C9 107.5(2) . . . . ?
N1 C7 C8 C13 -71.7(2) . . . . ?
C13 C8 C9 C10 -1.9(4) . . . . ?
C7 C8 C9 C10 178.9(2) . . . . ?
C8 C9 C10 C11 0.4(5) . . . . ?
C9 C10 C11 C12 0.3(5) . . . . ?
C10 C11 C12 C13 0.5(4) . . . . ?
C9 C8 C13 C12 2.7(3) . . . . ?
C7 C8 C13 C12 -178.1(2) . . . . ?
C9 C8 C13 N2 179.2(2) . . . . ?
C7 C8 C13 N2 -1.5(3) . . . . ?
C11 C12 C13 C8 -2.0(4) . . . . ?
C11 C12 C13 N2 -178.3(2) . . . . ?
C8 C13 N2 C14 157.9(2) . . . . ?
C12 C13 N2 C14 -25.7(3) . . . . ?
C13 N2 C14 C15 172.5(2) . . . . ?
N2 C14 C15 C16 -171.4(2) . . . . ?
N2 C14 C15 C20 5.3(4) . . . . ?
C20 C15 C16 C17 -1.1(4) . . . . ?
C14 C15 C16 C17 175.7(3) . . . . ?
C15 C16 C17 C18 1.3(5) . . . . ?
C16 C17 C18 C19 -0.7(5) . . . . ?
C17 C18 C19 C20 0.1(4) . . . . ?
C18 C19 C20 N3 -178.8(2) . . . . ?
C18 C19 C20 C15 0.0(4) . . . . ?
C16 C15 C20 C19 0.5(3) . . . . ?
C14 C15 C20 C19 -176.1(2) . . . . ?
C16 C15 C20 N3 179.4(2) . . . . ?
C14 C15 C20 N3 2.8(3) . . . . ?
C19 C20 N3 S2 -10.4(3) . . . . ?
C15 C20 N3 S2 170.69(18) . . . . ?
C20 N3 S2 O3 178.2(2) . . . . ?
C20 N3 S2 O4 48.5(2) . . . . ?
C20 N3 S2 C21 -67.2(2) . . . . ?
O3 S2 C21 C26 -145.46(17) . . . . ?
O4 S2 C21 C26 -14.3(2) . . . . ?
N3 S2 C21 C26 103.02(17) . . . . ?
O3 S2 C21 C22 34.6(2) . . . . ?
O4 S2 C21 C22 165.75(17) . . . . ?
N3 S2 C21 C22 -76.92(19) . . . . ?
C26 C21 C22 C23 0.1(3) . . . . ?
S2 C21 C22 C23 -179.93(19) . . . . ?
C21 C22 C23 C24 -0.8(4) . . . . ?
C22 C23 C24 C25 0.4(4) . . . . ?
C22 C23 C24 C240 -179.1(3) . . . . ?
C23 C24 C25 C26 0.6(4) . . . . ?
C240 C24 C25 C26 -179.8(3) . . . . ?
C24 C25 C26 C21 -1.3(3) . . . . ?
C22 C21 C26 C25 0.9(3) . . . . ?
S2 C21 C26 C25 -179.04(17) . . . . ?

loop_
_cod_related_entry_id
_cod_related_entry_database
_cod_related_entry_code
1 ChemSpider 21189105
